data_1569711
loop_
_publ_author_name
'Mandal, Arnab'
'Gupta, Shresth'
'Dutta, Supriti'
'Pati, Swapan K.'
'Bhattacharyya, Sayan'

_publ_section_title
;
 Transition from Dion-Jacobson hybrid layered double perovskites to 1D
 perovskites for ultraviolet to visible photodetection.
;
_journal_issue 36
_journal_name_full 'Chemical science'
_journal_page_first 9770
_journal_page_last 9779
_journal_paper_doi 10.1039/d3sc01919e
_journal_volume 14
_journal_year 2023
_chemical_formula_moiety 'Ag Bi Br8, 2(C4 H14 N2)'
_chemical_formula_sum 'C8 H28 Ag Bi Br8 N4'
_chemical_formula_weight 1136.47
_chemical_name_systematic BDA2AgBiBr8
_space_group_crystal_system triclinic
_space_group_IT_number 2
_space_group_name_Hall '-P 1'
_space_group_name_H-M_alt 'P -1'
_atom_sites_solution_hydrogens geom
_atom_sites_solution_primary dual
_audit_creation_date 2023-04-10
_audit_creation_method
;
Olex2 1.5
(compiled 2022.04.07 svn.rca3783a0 for OlexSys, GUI svn.r6498)
;
_audit_update_record
;
2023-04-13 deposited with the CCDC.	2023-08-22 downloaded from the CCDC.
;
_cell_angle_alpha 101.157(2)
_cell_angle_beta 92.086(2)
_cell_angle_gamma 90.386(2)
_cell_formula_units_Z 1
_cell_length_a 8.1078(2)
_cell_length_b 8.2497(2)
_cell_length_c 9.6870(2)
_cell_measurement_reflns_used 13559
_cell_measurement_temperature 293(2)
_cell_measurement_theta_max 27.0310
_cell_measurement_theta_min 2.1500
_cell_volume 635.20(3)
_computing_cell_refinement 'CrysAlisPro 1.171.40.53 (Rigaku OD, 2019)'
_computing_data_collection 'CrysAlisPro 1.171.40.53 (Rigaku OD, 2019)'
_computing_data_reduction 'CrysAlisPro 1.171.40.53 (Rigaku OD, 2019)'
_computing_molecular_graphics 'Olex2 1.5 (Dolomanov et al., 2009)'
_computing_publication_material 'Olex2 1.5 (Dolomanov et al., 2009)'
_computing_structure_refinement 'SHELXL 2018/3 (Sheldrick, 2015)'
_computing_structure_solution 'SHELXT 2014/4 (Sheldrick, 2014)'
_diffrn_ambient_temperature 293(2)
_diffrn_detector 'CCD plate'
_diffrn_detector_area_resol_mean 10.0000
_diffrn_detector_type HyPix3000
_diffrn_measured_fraction_theta_full 1.000
_diffrn_measured_fraction_theta_max 0.969
_diffrn_measurement_details
;
List of Runs (angles in degrees, time in seconds):

  # Type    Start    End  Width  t~exp~   \w     \q     \k     \f   Frames
#--------------------------------------------------------------------------
  1  \w    -47.00   2.00   0.50    1.00    --  -12.09  99.00-128.00   98
  2  \w    -23.00  23.00   0.50    1.00    --  -12.09 -99.00 125.00   92
  3  \w    -23.00  48.00   0.50    1.00    --   12.09 -99.00 125.00  142
  4  \w    -80.00   5.00   0.50    1.00    --  -12.09 -38.00 -60.00  170
  5  \w    -23.00  23.00   0.50    1.00    --  -12.09 -99.00 -60.00   92
  6  \w    -80.00   5.00   0.50    1.00    --  -12.09 -38.00-150.00  170
  7  \w    -23.00  23.00   0.50    1.00    --  -12.09 -99.00  60.00   92
  8  \w    -23.00  23.00   0.50    1.00    --  -12.09 -99.00   0.00   92
  9  \w    -23.00  23.00   0.50    1.00    --  -12.09 -99.00-150.00   92
 10  \w    -23.00  23.00   0.50    1.00    --  -12.09 -99.00 120.00   92
 11  \w    -10.00  80.00   0.50    1.00    --   12.09  57.00  90.00  180
 12  \w     12.00  62.00   0.50    1.00    --   12.09-125.00   0.00  100
 13  \w     12.00  62.00   0.50    1.00    --   12.09-125.00-150.00  100
 14  \w    -16.00  82.00   0.50    1.00    --   12.09  77.00  30.00  196
 15  \w    -62.00   5.00   0.50    1.00    --   12.09 -19.00 -90.00  134
 16  \w    -62.00   5.00   0.50    1.00    --   12.09 -19.00-150.00  134
 17  \w    -55.00  22.00   0.50    1.00    --   12.09 -38.00  30.00  154
 18  \w    -56.00  35.00   0.50    1.00    --   12.09 -57.00 -60.00  182
 19  \w    -62.00   5.00   0.50    1.00    --   12.09 -19.00 -30.00  134
 20  \w     -5.00  80.00   0.50    1.00    --   12.09  38.00-150.00  170
 21  \w     -5.00  80.00   0.50    1.00    --   12.09  38.00 -90.00  170
 22  \w    -55.00  22.00   0.50    1.00    --   12.09 -38.00  90.00  154
 23  \w    -15.00  86.00   0.50    1.00    --   12.09  19.00-150.00  202
 24  \w     12.00  62.00   0.50    1.00    --   12.09-125.00-120.00  100
 25  \w    -86.00   5.00   0.50    1.00    --  -12.09 -19.00 -30.00  182
 26  \w    -40.00  58.00   0.50    1.00    --  -12.09  77.00-120.00  196
 27  \w    -80.00  11.00   0.50    1.00    --  -12.09 -57.00  60.00  182
 28  \w    -23.00  23.00   0.50    1.00    --  -12.09 -99.00-120.00   92
 29  \w     12.00  62.00   0.50    1.00    --   12.09-125.00  60.00  100
 30  \w    -55.00  22.00   0.50    1.00    --   12.09 -38.00  60.00  154
 31  \w     -5.00  80.00   0.50    1.00    --   12.09  38.00 -30.00  170
 32  \w    -55.00  22.00   0.50    1.00    --   12.09 -38.00 150.00  154
 33  \w     12.00  62.00   0.50    1.00    --   12.09-125.00  30.00  100
 34  \w    -62.00   5.00   0.50    1.00    --   12.09 -19.00 150.00  134
 35  \w     12.00  62.00   0.50    1.00    --   12.09-125.00  90.00  100
;
_diffrn_measurement_device 'four-circle diffractometer'
_diffrn_measurement_device_type 'XtaLAB Synergy, Dualflex, HyPix3000'
_diffrn_measurement_method '\w scans'
_diffrn_orient_matrix_type 'CrysAlisPro convention (1999,Acta A55,543-557)'
_diffrn_orient_matrix_UB_11 0.0305447000
_diffrn_orient_matrix_UB_12 0.0190829000
_diffrn_orient_matrix_UB_13 0.0709031000
_diffrn_orient_matrix_UB_21 -0.0057837000
_diffrn_orient_matrix_UB_22 0.0855410000
_diffrn_orient_matrix_UB_23 -0.0009152000
_diffrn_orient_matrix_UB_31 -0.0818457000
_diffrn_orient_matrix_UB_32 -0.0002404000
_diffrn_orient_matrix_UB_33 0.0234552000
_diffrn_radiation_monochromator mirror
_diffrn_radiation_probe x-ray
_diffrn_radiation_type 'Mo K\a'
_diffrn_radiation_wavelength 0.71073
_diffrn_reflns_av_R_equivalents 0.1670
_diffrn_reflns_av_unetI/netI 0.0764
_diffrn_reflns_Laue_measured_fraction_full 1.000
_diffrn_reflns_Laue_measured_fraction_max 0.969
_diffrn_reflns_limit_h_max 10
_diffrn_reflns_limit_h_min -10
_diffrn_reflns_limit_k_max 10
_diffrn_reflns_limit_k_min -10
_diffrn_reflns_limit_l_max 12
_diffrn_reflns_limit_l_min -12
_diffrn_reflns_number 22089
_diffrn_reflns_point_group_measured_fraction_full 1.000
_diffrn_reflns_point_group_measured_fraction_max 0.969
_diffrn_reflns_theta_full 25.242
_diffrn_reflns_theta_max 27.074
_diffrn_reflns_theta_min 2.144
_diffrn_source 'micro-focus sealed X-ray tube'
_diffrn_source_type 'PhotonJet (Mo) X-ray Source'
_exptl_absorpt_coefficient_mu 20.269
_exptl_absorpt_correction_T_max 1.00000
_exptl_absorpt_correction_T_min 0.15141
_exptl_absorpt_correction_type multi-scan
_exptl_absorpt_process_details
;
CrysAlisPro 1.171.40.53 (Rigaku Oxford Diffraction, 2019)
Empirical absorption correction using spherical harmonics,
 implemented in SCALE3 ABSPACK scaling algorithm.
;
_exptl_crystal_colour 'metallic yellowish yellow'
_exptl_crystal_colour_lustre metallic
_exptl_crystal_colour_modifier yellowish
_exptl_crystal_colour_primary yellow
_exptl_crystal_density_diffrn 2.971
_exptl_crystal_description irregular
_exptl_crystal_F_000 514
_exptl_crystal_preparation 'Acid Precipitation'
_exptl_crystal_recrystallization_method 'Slow Cooling'
_exptl_crystal_size_max 0.5
_exptl_crystal_size_mid 0.5
_exptl_crystal_size_min 0.47
_refine_diff_density_max 7.237
_refine_diff_density_min -5.749
_refine_diff_density_rms 0.572
_refine_ls_extinction_coef 0.019(2)
_refine_ls_extinction_expression Fc^*^=kFc[1+0.001xFc^2^\l^3^/sin(2\q)]^-1/4^
_refine_ls_extinction_method 'SHELXL-2018/3 (Sheldrick 2018)'
_refine_ls_goodness_of_fit_ref 1.042
_refine_ls_hydrogen_treatment constr
_refine_ls_matrix_type full
_refine_ls_number_parameters 106
_refine_ls_number_reflns 2723
_refine_ls_number_restraints 0
_refine_ls_restrained_S_all 1.042
_refine_ls_R_factor_all 0.0819
_refine_ls_R_factor_gt 0.0698
_refine_ls_shift/su_max 0.000
_refine_ls_shift/su_mean 0.000
_refine_ls_structure_factor_coef Fsqd
_refine_ls_weighting_details 'w=1/[\s^2^(Fo^2^)+(0.1502P)^2^] where P=(Fo^2^+2Fc^2^)/3'
_refine_ls_weighting_scheme calc
_refine_ls_wR_factor_gt 0.1984
_refine_ls_wR_factor_ref 0.2106
_reflns_Friedel_coverage 0.000
_reflns_number_gt 2213
_reflns_number_total 2723
_reflns_threshold_expression 'I > 2\s(I)'
_cod_data_source_file d3sc01919e2.cif
_cod_data_source_block am-babb3
_cod_depositor_comments 'Adding full bibliography for 1569708--1569711.cif.'
_cod_database_code 1569711
_shelx_shelxl_version_number 2018/3
_chemical_oxdiff_formula 'C H N Ag Bi Br'
_chemical_oxdiff_usercomment RT
_shelx_space_group_comment
;
The symmetry employed for this shelxl refinement is uniquely defined
by the following loop, which should always be used as a source of
symmetry information in preference to the above space-group names.
They are only intended as comments.
;
_shelx_estimated_absorpt_t_max 0.038
_shelx_estimated_absorpt_t_min 0.035
_olex2_refinement_description
;
1. Fixed Uiso
 At 1.2 times of:
  All C(H,H) groups, All N(H,H,H) groups
2.a Secondary CH2 refined with riding coordinates:
 C008(H00H,H00I), C00A(H00D,H00E), C00B(H00M,H00N), C00C(H00F,H00G)
2.b Idealised Me refined as rotating group:
 N007(H00A,H00B,H00C), N009(H00J,H00K,H00L)
;
_olex2_submission_special_instructions 'No special instructions were received'
_oxdiff_exptl_absorpt_empirical_details
;
Empirical correction (ABSPACK) includes:
- Absorption correction using spherical harmonics
- Frame scaling
;
_oxdiff_exptl_absorpt_empirical_full_max 4.333
_oxdiff_exptl_absorpt_empirical_full_min 0.429

loop_
_space_group_symop_operation_xyz
'x, y, z'
'-x, -y, -z'

loop_
_atom_site_label
_atom_site_type_symbol
_atom_site_fract_x
_atom_site_fract_y
_atom_site_fract_z
_atom_site_U_iso_or_equiv
_atom_site_adp_type
_atom_site_occupancy
_atom_site_site_symmetry_order
_atom_site_calc_flag
_atom_site_refinement_flags_posn
_atom_site_refinement_flags_adp
_atom_site_refinement_flags_occupancy
_atom_site_disorder_assembly
_atom_site_disorder_group
Bi01 Bi 0.000000 0.500000 0.500000 0.0244(3) Uani 1 2 d S . P . .
Ag02 Ag 0.500000 1.000000 0.500000 0.0420(5) Uani 1 2 d S . P . .
Br03 Br 0.5609(2) 1.04238(19) 0.77096(15) 0.0410(4) Uani 1 1 d . . . . .
Br04 Br 0.2726(2) 0.30020(19) 0.54906(17) 0.0429(5) Uani 1 1 d . . . . .
Br05 Br 0.20850(19) 0.78501(18) 0.55026(17) 0.0407(4) Uani 1 1 d . . . . .
Br06 Br 0.06496(19) 0.4549(2) 0.20794(15) 0.0414(4) Uani 1 1 d . . . . .
N007 N 0.5196(16) 0.6171(17) 0.7494(15) 0.048(3) Uani 1 1 d . . . . .
H00A H 0.624266 0.596458 0.770068 0.057 Uiso 1 1 calc R U . . .
H00B H 0.515496 0.704586 0.708156 0.057 Uiso 1 1 calc R U . . .
H00C H 0.475012 0.529781 0.691157 0.057 Uiso 1 1 calc R U . . .
C008 C 0.0775(19) 1.005(2) 0.9613(17) 0.044(4) Uani 1 1 d . . . . .
H00H H 0.097856 0.895860 0.906058 0.052 Uiso 1 1 calc R U . . .
H00I H 0.168454 1.031600 1.030022 0.052 Uiso 1 1 calc R U . . .
N009 N -0.0337(18) 1.0799(18) 0.7377(13) 0.050(4) Uani 1 1 d . . . . .
H00J H -0.036423 1.161739 0.689773 0.060 Uiso 1 1 calc R U . . .
H00K H -0.134856 1.060980 0.764185 0.060 Uiso 1 1 calc R U . . .
H00L H 0.003145 0.988923 0.683260 0.060 Uiso 1 1 calc R U . . .
C00A C 0.428(2) 0.651(2) 0.8786(18) 0.052(4) Uani 1 1 d . . . . .
H00D H 0.314690 0.676033 0.855146 0.062 Uiso 1 1 calc R U . . .
H00E H 0.475573 0.747724 0.940211 0.062 Uiso 1 1 calc R U . . .
C00B C 0.079(2) 1.127(2) 0.8650(17) 0.048(4) Uani 1 1 d . . . . .
H00M H 0.046630 1.234067 0.917029 0.058 Uiso 1 1 calc R U . . .
H00N H 0.190485 1.138218 0.834944 0.058 Uiso 1 1 calc R U . . .
C00C C 0.427(2) 0.509(2) 0.9573(18) 0.054(5) Uani 1 1 d . . . . .
H00F H 0.333121 0.522457 1.017830 0.064 Uiso 1 1 calc R U . . .
H00G H 0.408886 0.407238 0.889051 0.064 Uiso 1 1 calc R U . . .

loop_
_atom_site_aniso_label
_atom_site_aniso_U_11
_atom_site_aniso_U_22
_atom_site_aniso_U_33
_atom_site_aniso_U_23
_atom_site_aniso_U_13
_atom_site_aniso_U_12
Bi01 0.0274(5) 0.0283(4) 0.0188(5) 0.0080(3) -0.0007(3) 0.0010(3)
Ag02 0.0508(11) 0.0537(10) 0.0230(9) 0.0125(7) -0.0068(7) -0.0008(8)
Br03 0.0452(9) 0.0576(9) 0.0192(8) 0.0067(6) -0.0075(7) 0.0009(7)
Br04 0.0444(9) 0.0487(9) 0.0379(9) 0.0140(7) -0.0005(7) 0.0192(7)
Br05 0.0415(9) 0.0429(8) 0.0399(10) 0.0165(7) -0.0106(7) -0.0151(6)
Br06 0.0438(9) 0.0623(10) 0.0178(8) 0.0070(6) 0.0027(6) 0.0025(7)
N007 0.036(7) 0.067(9) 0.044(9) 0.023(7) -0.005(6) 0.006(6)
C008 0.038(8) 0.053(9) 0.043(10) 0.021(7) -0.014(7) -0.003(7)
N009 0.057(9) 0.077(9) 0.023(7) 0.030(7) -0.001(6) 0.014(7)
C00A 0.060(11) 0.068(11) 0.033(10) 0.022(8) 0.000(8) 0.016(9)
C00B 0.060(11) 0.054(9) 0.032(9) 0.015(7) -0.006(8) -0.007(8)
C00C 0.057(11) 0.069(11) 0.038(11) 0.022(8) -0.010(9) -0.011(9)

loop_
_atom_type_symbol
_atom_type_description
_atom_type_scat_dispersion_real
_atom_type_scat_dispersion_imag
_atom_type_scat_source
C C 0.0033 0.0016 'International Tables Vol C Tables 4.2.6.8 and 6.1.1.4'
H H 0.0000 0.0000 'International Tables Vol C Tables 4.2.6.8 and 6.1.1.4'
Ag Ag -0.8971 1.1015 'International Tables Vol C Tables 4.2.6.8 and 6.1.1.4'
Bi Bi -4.1077 10.2566 'International Tables Vol C Tables 4.2.6.8 and 6.1.1.4'
Br Br -0.2901 2.4595 'International Tables Vol C Tables 4.2.6.8 and 6.1.1.4'
N N 0.0061 0.0033 'International Tables Vol C Tables 4.2.6.8 and 6.1.1.4'

loop_
_geom_angle_atom_site_label_1
_geom_angle_atom_site_label_2
_geom_angle_atom_site_label_3
_geom_angle
_geom_angle_site_symmetry_1
_geom_angle_site_symmetry_3
_geom_angle_publ_flag
Br04 Bi01 Br04 180.0 . 2_566 ?
Br04 Bi01 Br06 88.54(5) 2_566 . ?
Br04 Bi01 Br06 91.46(5) . . ?
Br04 Bi01 Br06 88.54(5) . 2_566 ?
Br04 Bi01 Br06 91.46(5) 2_566 2_566 ?
Br05 Bi01 Br04 89.62(5) . 2_566 ?
Br05 Bi01 Br04 89.62(5) 2_566 . ?
Br05 Bi01 Br04 90.38(5) . . ?
Br05 Bi01 Br04 90.38(5) 2_566 2_566 ?
Br05 Bi01 Br05 180.0 2_566 . ?
Br05 Bi01 Br06 89.14(5) 2_566 2_566 ?
Br05 Bi01 Br06 89.14(5) . . ?
Br05 Bi01 Br06 90.86(5) 2_566 . ?
Br05 Bi01 Br06 90.86(5) . 2_566 ?
Br06 Bi01 Br06 180.0 . 2_566 ?
Br03 Ag02 Br03 180.0 2_676 . ?
Br03 Ag02 Br04 90.54(5) 2_676 1_565 ?
Br03 Ag02 Br04 90.54(5) . 2_666 ?
Br03 Ag02 Br04 89.46(5) . 1_565 ?
Br03 Ag02 Br04 89.46(5) 2_676 2_666 ?
Br03 Ag02 Br05 94.22(5) 2_676 . ?
Br03 Ag02 Br05 85.78(5) 2_676 2_676 ?
Br03 Ag02 Br05 94.22(5) . 2_676 ?
Br03 Ag02 Br05 85.78(5) . . ?
Br04 Ag02 Br04 180.0 1_565 2_666 ?
Br05 Ag02 Br04 91.33(4) . 2_666 ?
Br05 Ag02 Br04 88.67(4) . 1_565 ?
Br05 Ag02 Br04 91.33(4) 2_676 1_565 ?
Br05 Ag02 Br04 88.67(4) 2_676 2_666 ?
Br05 Ag02 Br05 180.0 . 2_676 ?
Bi01 Br04 Ag02 157.43(7) . 1_545 ?
Bi01 Br05 Ag02 155.81(7) . . ?
H00A N007 H00B 109.5 . . ?
H00A N007 H00C 109.5 . . ?
H00B N007 H00C 109.5 . . ?
C00A N007 H00A 109.5 . . ?
C00A N007 H00B 109.5 . . ?
C00A N007 H00C 109.5 . . ?
C008 C008 H00H 108.3 2_577 . ?
C008 C008 H00I 108.3 2_577 . ?
C008 C008 C00B 116.0(17) 2_577 . ?
H00H C008 H00I 107.4 . . ?
C00B C008 H00H 108.3 . . ?
C00B C008 H00I 108.3 . . ?
H00J N009 H00K 109.5 . . ?
H00J N009 H00L 109.5 . . ?
H00K N009 H00L 109.5 . . ?
C00B N009 H00J 109.5 . . ?
C00B N009 H00K 109.5 . . ?
C00B N009 H00L 109.5 . . ?
N007 C00A H00D 108.8 . . ?
N007 C00A H00E 108.8 . . ?
N007 C00A C00C 113.8(15) . . ?
H00D C00A H00E 107.7 . . ?
C00C C00A H00D 108.8 . . ?
C00C C00A H00E 108.8 . . ?
C008 C00B H00M 108.9 . . ?
C008 C00B H00N 108.9 . . ?
N009 C00B C008 113.5(14) . . ?
N009 C00B H00M 108.9 . . ?
N009 C00B H00N 108.9 . . ?
H00M C00B H00N 107.7 . . ?
C00A C00C H00F 108.1 . . ?
C00A C00C H00G 108.1 . . ?
C00C C00C C00A 117(2) 2_667 . ?
C00C C00C H00F 108.1 2_667 . ?
C00C C00C H00G 108.1 2_667 . ?
H00F C00C H00G 107.3 . . ?

loop_
_geom_bond_atom_site_label_1
_geom_bond_atom_site_label_2
_geom_bond_distance
_geom_bond_site_symmetry_2
_geom_bond_publ_flag
Bi01 Br04 2.8465(14) . ?
Bi01 Br04 2.8466(14) 2_566 ?
Bi01 Br05 2.8402(13) 2_566 ?
Bi01 Br05 2.8402(13) . ?
Bi01 Br06 2.8503(14) 2_566 ?
Bi01 Br06 2.8503(14) . ?
Ag02 Br03 2.6084(15) . ?
Ag02 Br03 2.6084(15) 2_676 ?
Ag02 Br04 3.0706(14) 2_666 ?
Ag02 Br04 3.0706(14) 1_565 ?
Ag02 Br05 3.0545(14) 2_676 ?
Ag02 Br05 3.0545(14) . ?
N007 H00A 0.8900 . ?
N007 H00B 0.8900 . ?
N007 H00C 0.8900 . ?
N007 C00A 1.46(2) . ?
C008 C008 1.49(3) 2_577 ?
C008 H00H 0.9700 . ?
C008 H00I 0.9700 . ?
C008 C00B 1.50(2) . ?
N009 H00J 0.8900 . ?
N009 H00K 0.8900 . ?
N009 H00L 0.8900 . ?
N009 C00B 1.49(2) . ?
C00A H00D 0.9700 . ?
C00A H00E 0.9700 . ?
C00A C00C 1.51(2) . ?
C00B H00M 0.9700 . ?
C00B H00N 0.9700 . ?
C00C C00C 1.45(3) 2_667 ?
C00C H00F 0.9700 . ?
C00C H00G 0.9700 . ?

loop_
_geom_torsion_atom_site_label_1
_geom_torsion_atom_site_label_2
_geom_torsion_atom_site_label_3
_geom_torsion_atom_site_label_4
_geom_torsion
_geom_torsion_site_symmetry_1
_geom_torsion_site_symmetry_2
_geom_torsion_site_symmetry_3
_geom_torsion_site_symmetry_4
_geom_torsion_publ_flag
N007 C00A C00C C00C 79(3) . . . 2_667 ?
C008 C008 C00B N009 -70(2) 2_577 . . . ?
